data_7720368
loop_
_publ_author_name
'Mittag, Simon M.'
'Klopf, Jonas'
'Virovets, Alexander V.'
'Peresypkina, Eugenia'
'Lerner, Hans-Wolfram'
'Helten, Holger'
'Wagner, Matthias'

_publ_section_title
;
 Fraternal twins: B<sub>2</sub>O<sub>2</sub>- or
 B<sub>2</sub>N<sub>2</sub>-doped polycyclic &#x3c0; systems and their
 formation mechanism <i>via</i> regiodivergent Au- <i>versus</i>
 amine-catalyzed cyclizations.
;
_journal_issue 14
_journal_name_full 'Dalton transactions (Cambridge, England : 2003)'
_journal_page_first 5553
_journal_page_last 5564
_journal_paper_doi 10.1039/d6dt00412a
_journal_volume 55
_journal_year 2026
_chemical_formula_moiety 'C38 H42 B2 N2 O'
_chemical_formula_sum 'C38 H42 B2 N2 O'
_chemical_formula_weight 564.35
_space_group_crystal_system triclinic
_space_group_IT_number 2
_space_group_name_Hall '-P 1'
_space_group_name_H-M_alt 'P -1'
_atom_sites_solution_hydrogens geom
_atom_sites_solution_primary dual
_atom_sites_solution_secondary difmap
_audit_creation_method SHELXL-2019/3
_audit_update_record
;
2026-01-15 deposited with the CCDC.	2026-02-27 downloaded from the CCDC.
;
_cell_angle_alpha 90.064(10)
_cell_angle_beta 95.466(11)
_cell_angle_gamma 110.718(11)
_cell_formula_units_Z 2
_cell_length_a 8.5765(10)
_cell_length_b 11.4078(14)
_cell_length_c 17.810(2)
_cell_measurement_reflns_used 1387
_cell_measurement_temperature 173(2)
_cell_measurement_theta_max 25.4710
_cell_measurement_theta_min 2.7370
_cell_volume 1621.3(4)
_computing_cell_refinement 'CrysAlisPro 1.171.42.43a (Rigaku OD, 2022)'
_computing_data_collection 'X-Area (Stoe & Cie, 2001)'
_computing_data_reduction 'CrysAlisPro 1.171.42.43a (Rigaku OD, 2022)'
_computing_publication_material 'IUCr PublCIF online service'
_computing_structure_refinement 'SHELXL-2019/2 (Sheldrick, 2019)'
_computing_structure_solution 'SHELXT (G. M. Sheldrick, 2015)'
_diffrn_ambient_temperature 173(2)
_diffrn_detector 'image plate'
_diffrn_detector_area_resol_mean 6.67
_diffrn_detector_type 'STOE image plate (34 cm diameter)'
_diffrn_measured_fraction_theta_full 0.978
_diffrn_measured_fraction_theta_max 0.976
_diffrn_measurement_device '2-circle goniometer'
_diffrn_measurement_device_type 'STOE IPDS II two-circle-diffractometer'
_diffrn_measurement_method \w
_diffrn_radiation_monochromator mirror
_diffrn_radiation_type MoK\a
_diffrn_radiation_wavelength 0.71073
_diffrn_reflns_av_R_equivalents 0.0645
_diffrn_reflns_av_unetI/netI 0.1937
_diffrn_reflns_Laue_measured_fraction_full 0.978
_diffrn_reflns_Laue_measured_fraction_max 0.976
_diffrn_reflns_limit_h_max 10
_diffrn_reflns_limit_h_min -10
_diffrn_reflns_limit_k_max 13
_diffrn_reflns_limit_k_min -13
_diffrn_reflns_limit_l_max 21
_diffrn_reflns_limit_l_min -21
_diffrn_reflns_number 9062
_diffrn_reflns_point_group_measured_fraction_full 0.978
_diffrn_reflns_point_group_measured_fraction_max 0.976
_diffrn_reflns_theta_full 25.242
_diffrn_reflns_theta_max 25.723
_diffrn_reflns_theta_min 2.299
_diffrn_source 'Genix 3D I\mS microfocus X-ray source'
_exptl_absorpt_coefficient_mu 0.068
_exptl_absorpt_correction_T_max 1.00000
_exptl_absorpt_correction_T_min 0.50982
_exptl_absorpt_correction_type multi-scan
_exptl_absorpt_process_details
;
CrysAlisPro 1.171.42.43a (Rigaku Oxford Diffraction, 2022)
Empirical absorption correction using spherical harmonics,
implemented in SCALE3 ABSPACK scaling algorithm.
;
_exptl_crystal_colour yellowish
_exptl_crystal_density_diffrn 1.156
_exptl_crystal_description 'elongated plate'
_exptl_crystal_F_000 604
_exptl_crystal_size_max 0.480
_exptl_crystal_size_mid 0.075
_exptl_crystal_size_min 0.035
_refine_diff_density_max 0.191
_refine_diff_density_min -0.190
_refine_diff_density_rms 0.043
_refine_ls_extinction_method none
_refine_ls_goodness_of_fit_ref 0.684
_refine_ls_hydrogen_treatment constr
_refine_ls_matrix_type full
_refine_ls_number_parameters 397
_refine_ls_number_reflns 9062
_refine_ls_number_restraints 0
_refine_ls_restrained_S_all 0.684
_refine_ls_R_factor_all 0.1222
_refine_ls_R_factor_gt 0.0477
_refine_ls_shift/su_max 0.023
_refine_ls_shift/su_mean 0.001
_refine_ls_structure_factor_coef Fsqd
_refine_ls_weighting_details 'w=1/[\s^2^(Fo^2^)+(0.0430P)^2^] where P=(Fo^2^+2Fc^2^)/3'
_refine_ls_weighting_scheme calc
_refine_ls_wR_factor_gt 0.0947
_refine_ls_wR_factor_ref 0.1047
_reflns_Friedel_coverage 0.000
_reflns_number_gt 3445
_reflns_number_total 9062
_reflns_threshold_expression 'I > 2\s(I)'
_twin_special_details
;
Component 2 rotated by 179.9959\% 
around [0.89 -0.42 -0.18] (reciprocal) or [1.00 0.00 -0.00] (direct)
;
_cod_data_source_file d6dt00412a2.cif
_cod_data_source_block B2N2O_wa3631_sm296
_cod_depositor_comments 'Adding full bibliography for 7720366--7720383.cif.'
_cod_database_code 7720368
_shelx_shelxl_version_number 2019/3
_shelx_space_group_comment
;
The symmetry employed for this shelxl refinement is uniquely defined
by the following loop, which should always be used as a source of
symmetry information in preference to the above space-group names.
They are only intended as comments.
;
_shelx_estimated_absorpt_t_min 0.968
_shelx_estimated_absorpt_t_max 0.998
_oxdiff_twin_integration_method simultaneous

loop_
_space_group_symop_operation_xyz
'x, y, z'
'-x, -y, -z'

loop_
_atom_site_label
_atom_site_type_symbol
_atom_site_fract_x
_atom_site_fract_y
_atom_site_fract_z
_atom_site_U_iso_or_equiv
_atom_site_adp_type
_atom_site_occupancy
_atom_site_site_symmetry_order
_atom_site_calc_flag
_atom_site_refinement_flags_posn
_atom_site_refinement_flags_adp
_atom_site_refinement_flags_occupancy
_atom_site_disorder_assembly
_atom_site_disorder_group
B1 B 0.7834(5) 0.3085(3) 0.2054(2) 0.0297(9) Uani 1 1 d . . . . .
B2 B 0.8373(5) 0.7274(3) 0.3472(2) 0.0286(9) Uani 1 1 d . . . . .
O1 O 0.8788(3) 0.62131(18) 0.35791(12) 0.0294(5) Uani 1 1 d . . . . .
N1 N 0.7817(3) 0.1898(2) 0.22399(15) 0.0360(7) Uani 1 1 d . . . . .
N2 N 0.9994(3) 0.2878(2) 0.37095(15) 0.0333(7) Uani 1 1 d . . . . .
C1 C 0.6352(4) 0.0764(3) 0.2017(2) 0.0535(11) Uani 1 1 d . . . . .
H1A H 0.665765 0.024191 0.166316 0.080 Uiso 1 1 calc R U . . .
H1B H 0.544283 0.100494 0.177249 0.080 Uiso 1 1 calc R U . . .
H1C H 0.598091 0.028987 0.246530 0.080 Uiso 1 1 calc R U . . .
C2 C 0.9224(4) 0.1503(3) 0.2542(2) 0.0443(10) Uani 1 1 d . . . . .
H2A H 0.975600 0.132146 0.210920 0.053 Uiso 1 1 calc R U . . .
H2B H 0.874470 0.070623 0.280163 0.053 Uiso 1 1 calc R U . . .
C3 C 1.0583(4) 0.2409(3) 0.30834(19) 0.0362(9) Uani 1 1 d . . . . .
H3A H 1.135343 0.198612 0.328579 0.043 Uiso 1 1 calc R U . . .
H3B H 1.123659 0.313117 0.279783 0.043 Uiso 1 1 calc R U . . .
C4 C 0.9248(4) 0.1980(3) 0.42628(19) 0.0417(10) Uani 1 1 d . . . . .
H4A H 0.952856 0.239274 0.476578 0.063 Uiso 1 1 calc R U . . .
H4B H 0.968106 0.129219 0.425381 0.063 Uiso 1 1 calc R U . . .
H4C H 0.802786 0.164469 0.414379 0.063 Uiso 1 1 calc R U . . .
C5 C 0.9632(4) 0.3964(3) 0.36431(18) 0.0295(8) Uani 1 1 d . . . . .
C6 C 0.8821(4) 0.4322(3) 0.41586(18) 0.0317(8) Uani 1 1 d . . . . .
H6 H 0.853167 0.379097 0.457288 0.038 Uiso 1 1 calc R U . . .
C7 C 0.8331(4) 0.5420(3) 0.41601(18) 0.0285(8) Uani 1 1 d . . . . .
C8 C 0.7460(4) 0.5677(3) 0.46925(18) 0.0310(8) Uani 1 1 d . . . . .
H8 H 0.719887 0.514080 0.510601 0.037 Uiso 1 1 calc R U . . .
C11 C 0.9400(4) 0.4342(3) 0.22575(18) 0.0302(8) Uani 1 1 d . . . . .
C12 C 1.0255(4) 0.4709(3) 0.29783(18) 0.0283(8) Uani 1 1 d . . . . .
C13 C 1.1674(4) 0.5802(3) 0.30886(19) 0.0332(8) Uani 1 1 d . . . . .
H13 H 1.226072 0.602683 0.357772 0.040 Uiso 1 1 calc R U . . .
C14 C 1.2229(4) 0.6554(3) 0.2492(2) 0.0409(9) Uani 1 1 d . . . . .
H14 H 1.321227 0.728276 0.257024 0.049 Uiso 1 1 calc R U . . .
C15 C 1.1362(4) 0.6253(3) 0.1780(2) 0.0438(10) Uani 1 1 d . . . . .
H15 H 1.171550 0.678877 0.137337 0.053 Uiso 1 1 calc R U . . .
C16 C 0.9976(4) 0.5163(3) 0.16713(19) 0.0352(9) Uani 1 1 d . . . . .
H16 H 0.938721 0.495901 0.118154 0.042 Uiso 1 1 calc R U . . .
C21 C 0.7296(4) 0.7533(3) 0.40393(18) 0.0280(8) Uani 1 1 d . . . . .
C22 C 0.6919(4) 0.6730(3) 0.46535(18) 0.0300(8) Uani 1 1 d . . . . .
C23 C 0.5999(4) 0.6974(3) 0.52080(19) 0.0368(9) Uani 1 1 d . . . . .
H23 H 0.574854 0.644290 0.562436 0.044 Uiso 1 1 calc R U . . .
C24 C 0.5458(4) 0.7971(3) 0.5154(2) 0.0409(9) Uani 1 1 d . . . . .
H24 H 0.484674 0.812860 0.553518 0.049 Uiso 1 1 calc R U . . .
C25 C 0.5796(4) 0.8750(3) 0.4549(2) 0.0442(10) Uani 1 1 d . . . . .
H25 H 0.539687 0.942720 0.450752 0.053 Uiso 1 1 calc R U . . .
C26 C 0.6714(4) 0.8536(3) 0.40070(19) 0.0367(9) Uani 1 1 d . . . . .
H26 H 0.696132 0.908494 0.359874 0.044 Uiso 1 1 calc R U . . .
C31 C 0.9164(4) 0.8091(3) 0.28056(18) 0.0281(8) Uani 1 1 d . . . . .
C32 C 1.0823(4) 0.8961(3) 0.29187(18) 0.0318(8) Uani 1 1 d . . . . .
C33 C 1.1565(4) 0.9616(3) 0.23140(19) 0.0357(9) Uani 1 1 d . . . . .
H33 H 1.267695 1.020446 0.240019 0.043 Uiso 1 1 calc R U . . .
C34 C 1.0762(4) 0.9453(3) 0.15941(19) 0.0340(8) Uani 1 1 d . . . . .
C35 C 0.9113(4) 0.8615(3) 0.14896(19) 0.0346(9) Uani 1 1 d . . . . .
H35 H 0.851541 0.850206 0.100183 0.042 Uiso 1 1 calc R U . . .
C36 C 0.8322(4) 0.7940(3) 0.20800(18) 0.0291(8) Uani 1 1 d . . . . .
C37 C 1.1771(4) 0.9154(3) 0.3692(2) 0.0489(10) Uani 1 1 d . . . . .
H37A H 1.107350 0.928591 0.406508 0.073 Uiso 1 1 calc R U . . .
H37B H 1.280236 0.989047 0.369896 0.073 Uiso 1 1 calc R U . . .
H37C H 1.205405 0.841187 0.381625 0.073 Uiso 1 1 calc R U . . .
C38 C 1.1606(5) 1.0173(3) 0.0946(2) 0.0565(11) Uani 1 1 d . . . . .
H38A H 1.203458 0.964388 0.065478 0.085 Uiso 1 1 calc R U . . .
H38B H 1.253774 1.092648 0.114267 0.085 Uiso 1 1 calc R U . . .
H38C H 1.079474 1.041621 0.061892 0.085 Uiso 1 1 calc R U . . .
C39 C 0.6547(4) 0.7020(3) 0.19277(19) 0.0488(10) Uani 1 1 d . . . . .
H39A H 0.655060 0.627168 0.165765 0.073 Uiso 1 1 calc R U . . .
H39B H 0.587032 0.741030 0.161918 0.073 Uiso 1 1 calc R U . . .
H39C H 0.606974 0.677965 0.240737 0.073 Uiso 1 1 calc R U . . .
C41 C 0.6243(4) 0.3217(3) 0.15688(18) 0.0281(8) Uani 1 1 d . . . . .
C42 C 0.5070(4) 0.3588(3) 0.19018(17) 0.0273(8) Uani 1 1 d . . . . .
C43 C 0.3768(4) 0.3794(3) 0.14570(18) 0.0313(8) Uani 1 1 d . . . . .
H43 H 0.299978 0.406485 0.169296 0.038 Uiso 1 1 calc R U . . .
C44 C 0.3567(4) 0.3611(3) 0.06764(19) 0.0330(8) Uani 1 1 d . . . . .
C45 C 0.4709(4) 0.3231(3) 0.03535(19) 0.0353(8) Uani 1 1 d . . . . .
H45 H 0.460070 0.311301 -0.017962 0.042 Uiso 1 1 calc R U . . .
C46 C 0.6025(4) 0.3013(3) 0.07803(19) 0.0343(8) Uani 1 1 d . . . . .
C47 C 0.5208(4) 0.3769(3) 0.27469(18) 0.0420(9) Uani 1 1 d . . . . .
H47A H 0.464484 0.296278 0.297041 0.063 Uiso 1 1 calc R U . . .
H47B H 0.467563 0.436502 0.287332 0.063 Uiso 1 1 calc R U . . .
H47C H 0.639221 0.409637 0.294650 0.063 Uiso 1 1 calc R U . . .
C48 C 0.2140(4) 0.3842(3) 0.02084(19) 0.0460(10) Uani 1 1 d . . . . .
H48A H 0.115132 0.306925 0.016191 0.069 Uiso 1 1 calc R U . . .
H48B H 0.247233 0.409907 -0.029471 0.069 Uiso 1 1 calc R U . . .
H48C H 0.187426 0.450590 0.045544 0.069 Uiso 1 1 calc R U . . .
C49 C 0.7186(4) 0.2559(3) 0.0376(2) 0.0510(11) Uani 1 1 d . . . . .
H49A H 0.782031 0.321692 0.005349 0.077 Uiso 1 1 calc R U . . .
H49B H 0.652674 0.180641 0.006357 0.077 Uiso 1 1 calc R U . . .
H49C H 0.796454 0.235759 0.074695 0.077 Uiso 1 1 calc R U . . .

loop_
_atom_site_aniso_label
_atom_site_aniso_U_11
_atom_site_aniso_U_22
_atom_site_aniso_U_33
_atom_site_aniso_U_23
_atom_site_aniso_U_13
_atom_site_aniso_U_12
B1 0.033(2) 0.037(2) 0.023(2) -0.0001(18) 0.0045(18) 0.0168(18)
B2 0.025(2) 0.031(2) 0.028(2) -0.0049(18) -0.0051(18) 0.0094(18)
O1 0.0330(14) 0.0305(12) 0.0275(14) 0.0056(10) 0.0041(11) 0.0146(10)
N1 0.0320(17) 0.0348(16) 0.0399(19) 0.0012(14) -0.0041(14) 0.0121(13)
N2 0.0398(18) 0.0297(15) 0.0338(18) 0.0060(14) 0.0021(14) 0.0171(14)
C1 0.043(2) 0.036(2) 0.076(3) 0.004(2) -0.009(2) 0.0112(19)
C2 0.048(2) 0.044(2) 0.049(2) -0.0005(18) -0.0091(19) 0.0299(19)
C3 0.035(2) 0.0351(19) 0.043(2) 0.0010(17) -0.0045(17) 0.0196(17)
C4 0.044(2) 0.0306(18) 0.049(2) 0.0134(18) 0.0014(19) 0.0127(17)
C5 0.0250(18) 0.0301(18) 0.031(2) 0.0017(16) -0.0044(16) 0.0089(15)
C6 0.036(2) 0.0282(18) 0.026(2) 0.0031(16) -0.0030(17) 0.0078(16)
C7 0.031(2) 0.0272(18) 0.024(2) 0.0024(16) -0.0021(16) 0.0071(16)
C8 0.041(2) 0.0285(18) 0.022(2) 0.0060(16) 0.0029(17) 0.0106(16)
C11 0.0295(19) 0.0362(18) 0.032(2) 0.0039(16) 0.0057(16) 0.0192(15)
C12 0.030(2) 0.0271(17) 0.033(2) 0.0024(16) 0.0057(16) 0.0153(15)
C13 0.030(2) 0.0310(18) 0.038(2) 0.0023(17) 0.0016(17) 0.0109(16)
C14 0.030(2) 0.0335(19) 0.059(3) 0.0032(19) 0.012(2) 0.0089(16)
C15 0.042(2) 0.045(2) 0.047(3) 0.0118(19) 0.020(2) 0.0149(19)
C16 0.036(2) 0.042(2) 0.033(2) 0.0015(17) 0.0019(17) 0.0200(17)
C21 0.0296(19) 0.0249(17) 0.029(2) -0.0012(16) 0.0011(16) 0.0095(15)
C22 0.0261(19) 0.0321(18) 0.027(2) -0.0042(16) 0.0018(16) 0.0046(15)
C23 0.033(2) 0.039(2) 0.034(2) -0.0005(17) 0.0060(17) 0.0082(17)
C24 0.035(2) 0.043(2) 0.046(3) -0.0050(19) 0.0116(18) 0.0135(18)
C25 0.043(2) 0.042(2) 0.052(3) -0.002(2) 0.009(2) 0.0201(18)
C26 0.039(2) 0.038(2) 0.036(2) 0.0076(17) 0.0078(18) 0.0170(18)
C31 0.0278(19) 0.0258(17) 0.033(2) 0.0033(15) 0.0037(16) 0.0117(14)
C32 0.033(2) 0.0302(18) 0.034(2) 0.0017(17) -0.0012(17) 0.0153(16)
C33 0.0240(19) 0.042(2) 0.041(2) 0.0082(18) 0.0071(17) 0.0099(16)
C34 0.038(2) 0.0295(17) 0.033(2) 0.0095(16) 0.0126(18) 0.0077(16)
C35 0.043(2) 0.0362(18) 0.027(2) 0.0059(16) 0.0025(17) 0.0168(17)
C36 0.0260(19) 0.0287(18) 0.030(2) 0.0027(16) 0.0013(16) 0.0063(15)
C37 0.042(2) 0.050(2) 0.045(3) 0.0024(19) -0.0071(19) 0.0072(19)
C38 0.059(3) 0.055(2) 0.054(3) 0.019(2) 0.018(2) 0.014(2)
C39 0.036(2) 0.061(2) 0.038(2) 0.008(2) -0.0009(18) 0.0050(19)
C41 0.0271(19) 0.0296(17) 0.028(2) 0.0056(15) 0.0017(15) 0.0112(14)
C42 0.0270(19) 0.0316(18) 0.025(2) 0.0010(15) 0.0023(15) 0.0120(15)
C43 0.030(2) 0.0294(18) 0.037(2) 0.0044(16) 0.0074(17) 0.0130(15)
C44 0.0264(19) 0.0338(19) 0.038(2) 0.0021(16) -0.0032(17) 0.0115(16)
C45 0.032(2) 0.048(2) 0.028(2) 0.0017(16) 0.0005(17) 0.0173(17)
C46 0.034(2) 0.040(2) 0.035(2) 0.0024(17) 0.0045(17) 0.0195(16)
C47 0.034(2) 0.058(2) 0.040(2) -0.0005(18) 0.0048(17) 0.0233(18)
C48 0.041(2) 0.054(2) 0.045(3) 0.0084(19) -0.0047(19) 0.0223(19)
C49 0.046(2) 0.075(3) 0.042(3) -0.009(2) 0.003(2) 0.035(2)

loop_
_atom_type_symbol
_atom_type_description
_atom_type_scat_dispersion_real
_atom_type_scat_dispersion_imag
_atom_type_scat_source
C C 0.0033 0.0016 'International Tables Vol C Tables 4.2.6.8 and 6.1.1.4'
H H 0.0000 0.0000 'International Tables Vol C Tables 4.2.6.8 and 6.1.1.4'
B B 0.0013 0.0007 'International Tables Vol C Tables 4.2.6.8 and 6.1.1.4'
N N 0.0061 0.0033 'International Tables Vol C Tables 4.2.6.8 and 6.1.1.4'
O O 0.0106 0.0060 'International Tables Vol C Tables 4.2.6.8 and 6.1.1.4'

loop_
_geom_angle_atom_site_label_1
_geom_angle_atom_site_label_2
_geom_angle_atom_site_label_3
_geom_angle
_geom_angle_site_symmetry_1
_geom_angle_site_symmetry_3
_geom_angle_publ_flag
N1 B1 C11 123.8(3) . . ?
N1 B1 C41 119.2(3) . . ?
C11 B1 C41 116.9(3) . . ?
O1 B2 C21 116.5(3) . . ?
O1 B2 C31 114.9(3) . . ?
C21 B2 C31 128.5(3) . . ?
C7 O1 B2 124.4(3) . . ?
B1 N1 C1 121.5(3) . . ?
B1 N1 C2 129.4(3) . . ?
C1 N1 C2 108.2(2) . . ?
C5 N2 C3 119.9(3) . . ?
C5 N2 C4 120.0(3) . . ?
C3 N2 C4 116.4(3) . . ?
N1 C1 H1A 109.5 . . ?
N1 C1 H1B 109.5 . . ?
H1A C1 H1B 109.5 . . ?
N1 C1 H1C 109.5 . . ?
H1A C1 H1C 109.5 . . ?
H1B C1 H1C 109.5 . . ?
N1 C2 C3 117.3(3) . . ?
N1 C2 H2A 108.0 . . ?
C3 C2 H2A 108.0 . . ?
N1 C2 H2B 108.0 . . ?
C3 C2 H2B 108.0 . . ?
H2A C2 H2B 107.2 . . ?
N2 C3 C2 115.0(3) . . ?
N2 C3 H3A 108.5 . . ?
C2 C3 H3A 108.5 . . ?
N2 C3 H3B 108.5 . . ?
C2 C3 H3B 108.5 . . ?
H3A C3 H3B 107.5 . . ?
N2 C4 H4A 109.5 . . ?
N2 C4 H4B 109.5 . . ?
H4A C4 H4B 109.5 . . ?
N2 C4 H4C 109.5 . . ?
H4A C4 H4C 109.5 . . ?
H4B C4 H4C 109.5 . . ?
C6 C5 N2 121.8(3) . . ?
C6 C5 C12 123.5(3) . . ?
N2 C5 C12 114.7(3) . . ?
C5 C6 C7 128.1(3) . . ?
C5 C6 H6 115.9 . . ?
C7 C6 H6 115.9 . . ?
C8 C7 O1 119.8(3) . . ?
C8 C7 C6 123.7(3) . . ?
O1 C7 C6 116.4(3) . . ?
C7 C8 C22 122.2(3) . . ?
C7 C8 H8 118.9 . . ?
C22 C8 H8 118.9 . . ?
C12 C11 C16 116.8(3) . . ?
C12 C11 B1 125.3(3) . . ?
C16 C11 B1 117.9(3) . . ?
C13 C12 C11 120.7(3) . . ?
C13 C12 C5 118.9(3) . . ?
C11 C12 C5 120.4(3) . . ?
C14 C13 C12 120.5(3) . . ?
C14 C13 H13 119.8 . . ?
C12 C13 H13 119.8 . . ?
C13 C14 C15 120.4(3) . . ?
C13 C14 H14 119.8 . . ?
C15 C14 H14 119.8 . . ?
C16 C15 C14 119.0(3) . . ?
C16 C15 H15 120.5 . . ?
C14 C15 H15 120.5 . . ?
C15 C16 C11 122.6(3) . . ?
C15 C16 H16 118.7 . . ?
C11 C16 H16 118.7 . . ?
C26 C21 C22 118.1(3) . . ?
C26 C21 B2 124.4(3) . . ?
C22 C21 B2 117.4(3) . . ?
C23 C22 C21 119.1(3) . . ?
C23 C22 C8 121.4(3) . . ?
C21 C22 C8 119.4(3) . . ?
C24 C23 C22 120.7(3) . . ?
C24 C23 H23 119.6 . . ?
C22 C23 H23 119.6 . . ?
C23 C24 C25 120.6(4) . . ?
C23 C24 H24 119.7 . . ?
C25 C24 H24 119.7 . . ?
C26 C25 C24 119.5(3) . . ?
C26 C25 H25 120.2 . . ?
C24 C25 H25 120.2 . . ?
C25 C26 C21 122.0(3) . . ?
C25 C26 H26 119.0 . . ?
C21 C26 H26 119.0 . . ?
C36 C31 C32 118.0(3) . . ?
C36 C31 B2 122.2(3) . . ?
C32 C31 B2 119.6(3) . . ?
C33 C32 C31 119.5(3) . . ?
C33 C32 C37 120.8(3) . . ?
C31 C32 C37 119.7(3) . . ?
C34 C33 C32 122.9(3) . . ?
C34 C33 H33 118.6 . . ?
C32 C33 H33 118.6 . . ?
C33 C34 C35 117.3(3) . . ?
C33 C34 C38 121.7(3) . . ?
C35 C34 C38 121.0(3) . . ?
C36 C35 C34 121.7(3) . . ?
C36 C35 H35 119.2 . . ?
C34 C35 H35 119.2 . . ?
C35 C36 C31 120.5(3) . . ?
C35 C36 C39 119.3(3) . . ?
C31 C36 C39 120.2(3) . . ?
C32 C37 H37A 109.5 . . ?
C32 C37 H37B 109.5 . . ?
H37A C37 H37B 109.5 . . ?
C32 C37 H37C 109.5 . . ?
H37A C37 H37C 109.5 . . ?
H37B C37 H37C 109.5 . . ?
C34 C38 H38A 109.5 . . ?
C34 C38 H38B 109.5 . . ?
H38A C38 H38B 109.5 . . ?
C34 C38 H38C 109.5 . . ?
H38A C38 H38C 109.5 . . ?
H38B C38 H38C 109.5 . . ?
C36 C39 H39A 109.5 . . ?
C36 C39 H39B 109.5 . . ?
H39A C39 H39B 109.5 . . ?
C36 C39 H39C 109.5 . . ?
H39A C39 H39C 109.5 . . ?
H39B C39 H39C 109.5 . . ?
C42 C41 C46 117.9(3) . . ?
C42 C41 B1 121.7(3) . . ?
C46 C41 B1 120.3(3) . . ?
C43 C42 C41 120.5(3) . . ?
C43 C42 C47 119.5(3) . . ?
C41 C42 C47 120.0(3) . . ?
C44 C43 C42 121.5(3) . . ?
C44 C43 H43 119.2 . . ?
C42 C43 H43 119.2 . . ?
C45 C44 C43 117.7(3) . . ?
C45 C44 C48 122.0(3) . . ?
C43 C44 C48 120.3(3) . . ?
C44 C45 C46 122.4(3) . . ?
C44 C45 H45 118.8 . . ?
C46 C45 H45 118.8 . . ?
C45 C46 C41 119.9(3) . . ?
C45 C46 C49 118.5(3) . . ?
C41 C46 C49 121.6(3) . . ?
C42 C47 H47A 109.5 . . ?
C42 C47 H47B 109.5 . . ?
H47A C47 H47B 109.5 . . ?
C42 C47 H47C 109.5 . . ?
H47A C47 H47C 109.5 . . ?
H47B C47 H47C 109.5 . . ?
C44 C48 H48A 109.5 . . ?
C44 C48 H48B 109.5 . . ?
H48A C48 H48B 109.5 . . ?
C44 C48 H48C 109.5 . . ?
H48A C48 H48C 109.5 . . ?
H48B C48 H48C 109.5 . . ?
C46 C49 H49A 109.5 . . ?
C46 C49 H49B 109.5 . . ?
H49A C49 H49B 109.5 . . ?
C46 C49 H49C 109.5 . . ?
H49A C49 H49C 109.5 . . ?
H49B C49 H49C 109.5 . . ?

loop_
_geom_bond_atom_site_label_1
_geom_bond_atom_site_label_2
_geom_bond_distance
_geom_bond_site_symmetry_2
_geom_bond_publ_flag
B1 N1 1.390(4) . ?
B1 C11 1.592(5) . ?
B1 C41 1.598(5) . ?
B2 O1 1.386(4) . ?
B2 C21 1.527(5) . ?
B2 C31 1.564(5) . ?
O1 C7 1.368(3) . ?
N1 C1 1.471(4) . ?
N1 C2 1.487(4) . ?
N2 C5 1.383(4) . ?
N2 C3 1.443(4) . ?
N2 C4 1.445(4) . ?
C1 H1A 0.9800 . ?
C1 H1B 0.9800 . ?
C1 H1C 0.9800 . ?
C2 C3 1.512(4) . ?
C2 H2A 0.9900 . ?
C2 H2B 0.9900 . ?
C3 H3A 0.9900 . ?
C3 H3B 0.9900 . ?
C4 H4A 0.9800 . ?
C4 H4B 0.9800 . ?
C4 H4C 0.9800 . ?
C5 C6 1.348(4) . ?
C5 C12 1.487(4) . ?
C6 C7 1.456(4) . ?
C6 H6 0.9500 . ?
C7 C8 1.354(4) . ?
C8 C22 1.432(4) . ?
C8 H8 0.9500 . ?
C11 C12 1.401(4) . ?
C11 C16 1.409(4) . ?
C12 C13 1.398(4) . ?
C13 C14 1.379(4) . ?
C13 H13 0.9500 . ?
C14 C15 1.385(5) . ?
C14 H14 0.9500 . ?
C15 C16 1.381(4) . ?
C15 H15 0.9500 . ?
C16 H16 0.9500 . ?
C21 C26 1.400(4) . ?
C21 C22 1.415(4) . ?
C22 C23 1.407(5) . ?
C23 C24 1.372(4) . ?
C23 H23 0.9500 . ?
C24 C25 1.384(4) . ?
C24 H24 0.9500 . ?
C25 C26 1.375(5) . ?
C25 H25 0.9500 . ?
C26 H26 0.9500 . ?
C31 C36 1.398(4) . ?
C31 C32 1.413(4) . ?
C32 C33 1.385(4) . ?
C32 C37 1.505(4) . ?
C33 C34 1.376(4) . ?
C33 H33 0.9500 . ?
C34 C35 1.393(4) . ?
C34 C38 1.507(4) . ?
C35 C36 1.388(4) . ?
C35 H35 0.9500 . ?
C36 C39 1.511(4) . ?
C37 H37A 0.9800 . ?
C37 H37B 0.9800 . ?
C37 H37C 0.9800 . ?
C38 H38A 0.9800 . ?
C38 H38B 0.9800 . ?
C38 H38C 0.9800 . ?
C39 H39A 0.9800 . ?
C39 H39B 0.9800 . ?
C39 H39C 0.9800 . ?
C41 C42 1.399(4) . ?
C41 C46 1.407(4) . ?
C42 C43 1.396(4) . ?
C42 C47 1.507(4) . ?
C43 C44 1.391(4) . ?
C43 H43 0.9500 . ?
C44 C45 1.373(4) . ?
C44 C48 1.515(4) . ?
C45 C46 1.396(4) . ?
C45 H45 0.9500 . ?
C46 C49 1.510(4) . ?
C47 H47A 0.9800 . ?
C47 H47B 0.9800 . ?
C47 H47C 0.9800 . ?
C48 H48A 0.9800 . ?
C48 H48B 0.9800 . ?
C48 H48C 0.9800 . ?
C49 H49A 0.9800 . ?
C49 H49B 0.9800 . ?
C49 H49C 0.9800 . ?

loop_
_geom_torsion_atom_site_label_1
_geom_torsion_atom_site_label_2
_geom_torsion_atom_site_label_3
_geom_torsion_atom_site_label_4
_geom_torsion
_geom_torsion_site_symmetry_1
_geom_torsion_site_symmetry_2
_geom_torsion_site_symmetry_3
_geom_torsion_site_symmetry_4
_geom_torsion_publ_flag
C21 B2 O1 C7 -1.5(4) . . . . ?
C31 B2 O1 C7 175.2(3) . . . . ?
C11 B1 N1 C1 -178.0(3) . . . . ?
C41 B1 N1 C1 -1.6(5) . . . . ?
C11 B1 N1 C2 -10.0(6) . . . . ?
C41 B1 N1 C2 166.4(3) . . . . ?
B1 N1 C2 C3 35.0(5) . . . . ?
C1 N1 C2 C3 -155.8(3) . . . . ?
C5 N2 C3 C2 -90.3(3) . . . . ?
C4 N2 C3 C2 68.1(3) . . . . ?
N1 C2 C3 N2 51.4(4) . . . . ?
C3 N2 C5 C6 168.7(3) . . . . ?
C4 N2 C5 C6 11.1(5) . . . . ?
C3 N2 C5 C12 -13.2(4) . . . . ?
C4 N2 C5 C12 -170.7(3) . . . . ?
N2 C5 C6 C7 -179.0(3) . . . . ?
C12 C5 C6 C7 3.1(5) . . . . ?
B2 O1 C7 C8 -2.3(4) . . . . ?
B2 O1 C7 C6 177.3(3) . . . . ?
C5 C6 C7 C8 177.5(3) . . . . ?
C5 C6 C7 O1 -2.0(5) . . . . ?
O1 C7 C8 C22 3.1(5) . . . . ?
C6 C7 C8 C22 -176.5(3) . . . . ?
N1 B1 C11 C12 -52.5(5) . . . . ?
C41 B1 C11 C12 131.1(3) . . . . ?
N1 B1 C11 C16 128.1(3) . . . . ?
C41 B1 C11 C16 -48.3(4) . . . . ?
C16 C11 C12 C13 -4.0(4) . . . . ?
B1 C11 C12 C13 176.6(3) . . . . ?
C16 C11 C12 C5 174.0(3) . . . . ?
B1 C11 C12 C5 -5.4(5) . . . . ?
C6 C5 C12 C13 74.0(4) . . . . ?
N2 C5 C12 C13 -104.1(3) . . . . ?
C6 C5 C12 C11 -104.1(4) . . . . ?
N2 C5 C12 C11 77.8(4) . . . . ?
C11 C12 C13 C14 1.8(5) . . . . ?
C5 C12 C13 C14 -176.2(3) . . . . ?
C12 C13 C14 C15 1.6(5) . . . . ?
C13 C14 C15 C16 -2.6(5) . . . . ?
C14 C15 C16 C11 0.2(5) . . . . ?
C12 C11 C16 C15 3.1(5) . . . . ?
B1 C11 C16 C15 -177.5(3) . . . . ?
O1 B2 C21 C26 -178.0(3) . . . . ?
C31 B2 C21 C26 5.9(5) . . . . ?
O1 B2 C21 C22 4.5(4) . . . . ?
C31 B2 C21 C22 -171.6(3) . . . . ?
C26 C21 C22 C23 -0.7(5) . . . . ?
B2 C21 C22 C23 177.0(3) . . . . ?
C26 C21 C22 C8 178.4(3) . . . . ?
B2 C21 C22 C8 -3.9(4) . . . . ?
C7 C8 C22 C23 179.3(3) . . . . ?
C7 C8 C22 C21 0.2(5) . . . . ?
C21 C22 C23 C24 0.5(5) . . . . ?
C8 C22 C23 C24 -178.6(3) . . . . ?
C22 C23 C24 C25 0.6(5) . . . . ?
C23 C24 C25 C26 -1.5(5) . . . . ?
C24 C25 C26 C21 1.3(5) . . . . ?
C22 C21 C26 C25 -0.2(5) . . . . ?
B2 C21 C26 C25 -177.7(3) . . . . ?
O1 B2 C31 C36 93.6(4) . . . . ?
C21 B2 C31 C36 -90.2(4) . . . . ?
O1 B2 C31 C32 -82.4(4) . . . . ?
C21 B2 C31 C32 93.8(4) . . . . ?
C36 C31 C32 C33 -0.9(4) . . . . ?
B2 C31 C32 C33 175.2(3) . . . . ?
C36 C31 C32 C37 179.8(3) . . . . ?
B2 C31 C32 C37 -4.1(4) . . . . ?
C31 C32 C33 C34 -0.7(5) . . . . ?
C37 C32 C33 C34 178.6(3) . . . . ?
C32 C33 C34 C35 2.1(5) . . . . ?
C32 C33 C34 C38 -179.6(3) . . . . ?
C33 C34 C35 C36 -1.9(5) . . . . ?
C38 C34 C35 C36 179.7(3) . . . . ?
C34 C35 C36 C31 0.4(5) . . . . ?
C34 C35 C36 C39 -178.4(3) . . . . ?
C32 C31 C36 C35 1.0(4) . . . . ?
B2 C31 C36 C35 -175.0(3) . . . . ?
C32 C31 C36 C39 179.8(3) . . . . ?
B2 C31 C36 C39 3.8(5) . . . . ?
N1 B1 C41 C42 102.5(4) . . . . ?
C11 B1 C41 C42 -80.9(4) . . . . ?
N1 B1 C41 C46 -80.4(4) . . . . ?
C11 B1 C41 C46 96.2(4) . . . . ?
C46 C41 C42 C43 -2.5(5) . . . . ?
B1 C41 C42 C43 174.8(3) . . . . ?
C46 C41 C42 C47 177.6(3) . . . . ?
B1 C41 C42 C47 -5.2(5) . . . . ?
C41 C42 C43 C44 1.5(5) . . . . ?
C47 C42 C43 C44 -178.5(3) . . . . ?
C42 C43 C44 C45 -0.7(5) . . . . ?
C42 C43 C44 C48 180.0(3) . . . . ?
C43 C44 C45 C46 0.8(5) . . . . ?
C48 C44 C45 C46 -179.8(3) . . . . ?
C44 C45 C46 C41 -1.9(5) . . . . ?
C44 C45 C46 C49 178.2(3) . . . . ?
C42 C41 C46 C45 2.6(5) . . . . ?
B1 C41 C46 C45 -174.6(3) . . . . ?
C42 C41 C46 C49 -177.4(3) . . . . ?
B1 C41 C46 C49 5.3(5) . . . . ?

loop_
_twin_individual_id
_twin_individual_mass_fraction_refined
_oxdiff_twin_reflns_isolated
_oxdiff_twin_reflns_overlapped
_twin_individual_twin_lattice_type
_twin_individual_twin_matrix_11
_twin_individual_twin_matrix_12
_twin_individual_twin_matrix_13
_twin_individual_twin_matrix_21
_twin_individual_twin_matrix_22
_twin_individual_twin_matrix_23
_twin_individual_twin_matrix_31
_twin_individual_twin_matrix_32
_twin_individual_twin_matrix_33
1 0.5861 4679 7123 ref 1.0000 0.0000 0.0000 0.0000 1.0000 0.0000 0.0000 0.0000 1.0000
2 0.4139 4649 7123 nmt 1.0007 0.0010 -0.0001 -0.9414 -1.0010 0.0003 -0.4013 -0.0002 -1.0007
